data_2222790
loop_
_publ_author_name
'Niu, Cao-Yuan'
'Dang, Yu-Li'
'Wan, Xin-Sheng'
'Kou, Chun-Hong'

_publ_section_title
;
 Dichlorido(2,9-diethoxy-1,10-phenanthroline-\k^2^<i>N</i>,<i>N</i>')zinc(II)
;
_journal_coeditor_code LH2850
_journal_issue 8
_journal_name_full 'Acta Crystallographica Section E'
_journal_page_first m860
_journal_paper_doi 10.1107/S1600536809024490
_journal_volume 65
_journal_year 2009
_chemical_formula_iupac '[Zn Cl2 (C16 H16 N2 O2)]'
_chemical_formula_moiety 'C16 H16 Cl2 N2 O2 Zn'
_chemical_formula_sum 'C16 H16 Cl2 N2 O2 Zn'
_chemical_formula_weight 404.58
_chemical_name_systematic
;
Dichlorido(2,9-diethoxy-1,10-phenanthroline-\k^2^<i>N</i>,<i>N</i>')zinc(II)
;
_space_group_IT_number 62
_symmetry_cell_setting orthorhombic
_symmetry_space_group_name_Hall '-P 2ac 2n'
_symmetry_space_group_name_H-M 'P n m a'
_atom_sites_solution_hydrogens geom
_atom_sites_solution_primary direct
_atom_sites_solution_secondary difmap
_audit_creation_method SHELXL-97
_cell_angle_alpha 90.00
_cell_angle_beta 90.00
_cell_angle_gamma 90.00
_cell_formula_units_Z 4
_cell_length_a 13.255(3)
_cell_length_b 7.4403(15)
_cell_length_c 17.874(4)
_cell_measurement_reflns_used 398
_cell_measurement_temperature 291(2)
_cell_measurement_theta_max 25.1
_cell_measurement_theta_min 2
_cell_volume 1762.8(7)
_computing_cell_refinement 'SAINT (Siemens, 1994)'
_computing_data_collection 'SMART (Siemens, 1996)'
_computing_data_reduction 'SAINT (Siemens, 1994)'
_computing_molecular_graphics
;
SHELXL97 (Sheldrick, 2008) and DIAMOND (Brandenburg, 2005)
;
_computing_publication_material 'SHELXL97 (Sheldrick, 2008)'
_computing_structure_refinement 'SHELXL97 (Sheldrick, 2008)'
_computing_structure_solution 'SHELXS97 (Sheldrick, 2008)'
_diffrn_ambient_temperature 291(2)
_diffrn_detector_area_resol_mean 0
_diffrn_measured_fraction_theta_full 0.983
_diffrn_measured_fraction_theta_max 0.983
_diffrn_measurement_device_type 'Bruker APEX-II CCD detector'
_diffrn_measurement_method 'Oscillation frames'
_diffrn_radiation_monochromator graphite
_diffrn_radiation_source 'fine-focus sealed tube'
_diffrn_radiation_type MoK\a
_diffrn_radiation_wavelength 0.71073
_diffrn_reflns_av_R_equivalents 0.0516
_diffrn_reflns_av_sigmaI/netI 0.0513
_diffrn_reflns_limit_h_max 0
_diffrn_reflns_limit_h_min -16
_diffrn_reflns_limit_k_max 8
_diffrn_reflns_limit_k_min -8
_diffrn_reflns_limit_l_max 21
_diffrn_reflns_limit_l_min -21
_diffrn_reflns_number 5148
_diffrn_reflns_theta_full 25.49
_diffrn_reflns_theta_max 25.49
_diffrn_reflns_theta_min 1.91
_diffrn_standards_interval_count 0
_diffrn_standards_interval_time 0
_diffrn_standards_number 0
_exptl_absorpt_coefficient_mu 1.705
_exptl_absorpt_correction_T_max 0.7603
_exptl_absorpt_correction_T_min 0.7267
_exptl_absorpt_correction_type multi-scan
_exptl_absorpt_process_details '(SADABS; Sheldrick, 1996)'
_exptl_crystal_colour colorless
_exptl_crystal_density_diffrn 1.524
_exptl_crystal_density_method 'not measured'
_exptl_crystal_description Prismatic
_exptl_crystal_F_000 824
_exptl_crystal_size_max 0.20
_exptl_crystal_size_mid 0.18
_exptl_crystal_size_min 0.17
_refine_diff_density_max 0.344
_refine_diff_density_min -0.576
_refine_ls_extinction_method none
_refine_ls_goodness_of_fit_ref 1.081
_refine_ls_hydrogen_treatment constr
_refine_ls_matrix_type full
_refine_ls_number_parameters 136
_refine_ls_number_reflns 1741
_refine_ls_number_restraints 0
_refine_ls_restrained_S_all 1.081
_refine_ls_R_factor_all 0.0879
_refine_ls_R_factor_gt 0.0476
_refine_ls_shift/su_max 0.000
_refine_ls_shift/su_mean 0.000
_refine_ls_structure_factor_coef Fsqd
_refine_ls_weighting_details 'calc w=1/[\s^2^(Fo^2^)+(0.042P)^2^] where P=(Fo^2^+2Fc^2^)/3'
_refine_ls_weighting_scheme calc
_refine_ls_wR_factor_gt 0.0800
_refine_ls_wR_factor_ref 0.0888
_reflns_number_gt 1303
_reflns_number_total 1741
_reflns_threshold_expression I>2\s(I)
_cod_data_source_file lh2850.cif
_cod_data_source_block I
_cod_depositor_comments
;
The following automatic conversions were performed:
'_symmetry_cell_setting' value 'Orthorhombic' changed to 'orthorhombic'
according to '/home/saulius/struct/CIF-dictionaries/cif_core.dic'
dictionary named 'cif_core.dic' version 2.4.1 from 2010-06-29.

Automatic conversion script
Id: cif_fix_enum 1527 2010-12-29 10:47:43Z saulius 

The following automatic conversions were performed:

'_symmetry_cell_setting' value 'Orthorhombic' changed to
'orthorhombic' according to
/home/saulius/struct/CIF-dictionaries/cif_core.dic dictionary named
'cif_core.dic' version 2.4.1 from 2010-06-29.

Automatic conversion script
Id: cif_fix_values 1715 2011-07-08 13:25:40Z adriana 
;
_cod_original_cell_volume 1762.7(6)
_cod_database_code 2222790
_cod_database_fobs_code 2222790

loop_
_symmetry_equiv_pos_as_xyz
'x, y, z'
'-x+1/2, -y, z+1/2'
'-x, y+1/2, -z'
'x+1/2, -y+1/2, -z+1/2'
'-x, -y, -z'
'x-1/2, y, -z-1/2'
'x, -y-1/2, z'
'-x-1/2, y-1/2, z-1/2'

loop_
_atom_site_type_symbol
_atom_site_label
_atom_site_fract_x
_atom_site_fract_y
_atom_site_fract_z
_atom_site_U_iso_or_equiv
_atom_site_adp_type
_atom_site_calc_flag
_atom_site_refinement_flags
_atom_site_occupancy
_atom_site_disorder_assembly
_atom_site_disorder_group
Zn Zn1 -0.76441(4) 0.2500 0.40645(3) 0.03224(18) Uani d S 1 . .
Cl Cl1 -0.72431(7) -0.00599(12) 0.35222(5) 0.0513(3) Uani d . 1 . .
O O1 -0.9753(2) 0.2500 0.33493(19) 0.0549(10) Uani d S 1 . .
O O2 -0.5679(2) 0.2500 0.51182(18) 0.0441(9) Uani d S 1 . .
N N1 -0.9098(2) 0.2500 0.4479(2) 0.0326(9) Uani d S 1 . .
N N2 -0.7355(2) 0.2500 0.5230(2) 0.0330(9) Uani d S 1 . .
C C1 -0.9938(3) 0.2500 0.4084(3) 0.0409(12) Uani d S 1 . .
C C2 -1.0897(3) 0.2500 0.4426(3) 0.0464(14) Uani d S 1 . .
H H2A -1.1480 0.2500 0.4136 0.056 Uiso calc SR 1 . .
C C3 -1.0957(4) 0.2500 0.5183(3) 0.0512(15) Uani d S 1 . .
H H3A -1.1585 0.2500 0.5415 0.061 Uiso calc SR 1 . .
C C4 -1.0068(4) 0.2500 0.5625(3) 0.0425(13) Uani d S 1 . .
C C5 -0.9155(3) 0.2500 0.5242(3) 0.0325(11) Uani d S 1 . .
C C6 -0.8217(3) 0.2500 0.5640(3) 0.0327(11) Uani d S 1 . .
C C7 -0.8228(4) 0.2500 0.6423(3) 0.0411(12) Uani d S 1 . .
C C8 -0.7279(4) 0.2500 0.6775(3) 0.0530(14) Uani d S 1 . .
H H8A -0.7244 0.2500 0.7295 0.064 Uiso calc SR 1 . .
C C9 -0.6412(4) 0.2500 0.6367(3) 0.0489(15) Uani d S 1 . .
H H9A -0.5787 0.2500 0.6604 0.059 Uiso calc SR 1 . .
C C10 -0.6474(3) 0.2500 0.5576(3) 0.0382(13) Uani d S 1 . .
C C11 -1.0056(4) 0.2500 0.6427(3) 0.0576(16) Uani d S 1 . .
H H11A -1.0663 0.2500 0.6689 0.069 Uiso calc SR 1 . .
C C12 -0.9174(4) 0.2500 0.6808(3) 0.0537(15) Uani d S 1 . .
H H12A -0.9183 0.2500 0.7329 0.064 Uiso calc SR 1 . .
C C13 -1.0535(4) 0.2500 0.2795(3) 0.0527(15) Uani d S 1 . .
H H13A -1.0956 0.3561 0.2843 0.063 Uiso calc PR 0.50 . .
H H13B -1.0956 0.1439 0.2843 0.063 Uiso calc PR 0.50 . .
C C14 -0.9988(4) 0.2500 0.2065(3) 0.081(2) Uani d S 1 . .
H H14A -1.0468 0.2500 0.1663 0.122 Uiso calc SR 1 . .
H H14B -0.9572 0.1446 0.2032 0.122 Uiso calc PR 0.50 . .
H H14C -0.9572 0.3554 0.2032 0.122 Uiso calc PR 0.50 . .
C C15 -0.4675(3) 0.2500 0.5431(3) 0.0578(17) Uani d S 1 . .
H H15A -0.4576 0.1442 0.5740 0.069 Uiso calc PR 0.50 . .
H H15B -0.4576 0.3558 0.5740 0.069 Uiso calc PR 0.50 . .
C C16 -0.3943(4) 0.2500 0.4794(3) 0.0608(17) Uani d S 1 . .
H H16A -0.3266 0.2500 0.4987 0.091 Uiso calc SR 1 . .
H H16B -0.4046 0.3554 0.4494 0.091 Uiso calc PR 0.50 . .
H H16C -0.4046 0.1446 0.4494 0.091 Uiso calc PR 0.50 . .

loop_
_atom_site_aniso_label
_atom_site_aniso_U_11
_atom_site_aniso_U_22
_atom_site_aniso_U_33
_atom_site_aniso_U_12
_atom_site_aniso_U_13
_atom_site_aniso_U_23
Zn1 0.0278(3) 0.0404(3) 0.0285(3) 0.000 0.0007(2) 0.000
Cl1 0.0576(6) 0.0440(6) 0.0523(6) 0.0023(5) 0.0032(5) -0.0099(5)
O1 0.0288(18) 0.102(3) 0.034(2) 0.000 -0.0083(16) 0.000
O2 0.0246(17) 0.070(3) 0.038(2) 0.000 -0.0068(15) 0.000
N1 0.024(2) 0.042(3) 0.031(2) 0.000 -0.0012(17) 0.000
N2 0.030(2) 0.040(2) 0.029(2) 0.000 -0.0015(19) 0.000
C1 0.030(2) 0.045(3) 0.048(3) 0.000 0.000(3) 0.000
C2 0.023(2) 0.064(4) 0.052(4) 0.000 -0.006(2) 0.000
C3 0.030(3) 0.058(4) 0.065(4) 0.000 0.013(3) 0.000
C4 0.036(3) 0.047(3) 0.044(3) 0.000 0.009(2) 0.000
C5 0.030(2) 0.030(3) 0.037(3) 0.000 0.008(2) 0.000
C6 0.034(3) 0.035(3) 0.029(3) 0.000 0.005(2) 0.000
C7 0.052(3) 0.044(3) 0.027(3) 0.000 0.002(2) 0.000
C8 0.062(4) 0.072(4) 0.025(3) 0.000 -0.009(3) 0.000
C9 0.040(3) 0.072(4) 0.034(3) 0.000 -0.009(3) 0.000
C10 0.033(3) 0.049(4) 0.033(3) 0.000 -0.006(2) 0.000
C11 0.048(3) 0.076(5) 0.048(4) 0.000 0.025(3) 0.000
C12 0.054(3) 0.077(5) 0.029(3) 0.000 0.008(3) 0.000
C13 0.038(3) 0.069(4) 0.050(4) 0.000 -0.017(3) 0.000
C14 0.051(4) 0.149(7) 0.044(4) 0.000 -0.013(3) 0.000
C15 0.030(3) 0.096(5) 0.047(4) 0.000 -0.011(3) 0.000
C16 0.034(3) 0.093(5) 0.056(4) 0.000 -0.003(3) 0.000

loop_
_atom_type_symbol
_atom_type_description
_atom_type_scat_dispersion_real
_atom_type_scat_dispersion_imag
_atom_type_scat_source
C C 0.0033 0.0016 'International Tables Vol C Tables 4.2.6.8 and 6.1.1.4'
H H 0.0000 0.0000 'International Tables Vol C Tables 4.2.6.8 and 6.1.1.4'
N N 0.0061 0.0033 'International Tables Vol C Tables 4.2.6.8 and 6.1.1.4'
O O 0.0106 0.0060 'International Tables Vol C Tables 4.2.6.8 and 6.1.1.4'
Zn Zn 0.2839 1.4301 'International Tables Vol C Tables 4.2.6.8 and 6.1.1.4'
Cl Cl 0.1484 0.1585 'International Tables Vol C Tables 4.2.6.8 and 6.1.1.4'

loop_
_geom_angle_atom_site_label_1
_geom_angle_atom_site_label_2
_geom_angle_atom_site_label_3
_geom_angle_site_symmetry_1
_geom_angle_site_symmetry_3
_geom_angle
_geom_angle_publ_flag
N1 Zn1 N2 . . 79.43(13) y
N1 Zn1 Cl1 . . 112.53(5) y
N2 Zn1 Cl1 . . 112.90(4) y
N1 Zn1 Cl1 . 7_565 112.53(5) y
N2 Zn1 Cl1 . 7_565 112.90(4) y
Cl1 Zn1 Cl1 . 7_565 119.74(6) y
C1 O1 C13 . . 123.1(4) ?
C10 O2 C15 . . 119.3(4) ?
C1 N1 C5 . . 119.2(4) ?
C1 N1 Zn1 . . 126.6(3) ?
C5 N1 Zn1 . . 114.2(3) ?
C10 N2 C6 . . 119.4(4) ?
C10 N2 Zn1 . . 128.4(3) ?
C6 N2 Zn1 . . 112.3(3) ?
N1 C1 O1 . . 111.8(4) ?
N1 C1 C2 . . 122.0(5) ?
O1 C1 C2 . . 126.3(4) ?
C3 C2 C1 . . 119.0(5) ?
C3 C2 H2A . . 120.5 ?
C1 C2 H2A . . 120.5 ?
C2 C3 C4 . . 120.5(5) ?
C2 C3 H3A . . 119.7 ?
C4 C3 H3A . . 119.7 ?
C5 C4 C3 . . 116.6(5) ?
C5 C4 C11 . . 118.9(5) ?
C3 C4 C11 . . 124.5(5) ?
N1 C5 C4 . . 122.7(4) ?
N1 C5 C6 . . 116.6(4) ?
C4 C5 C6 . . 120.7(5) ?
N2 C6 C7 . . 123.3(4) ?
N2 C6 C5 . . 117.5(4) ?
C7 C6 C5 . . 119.2(4) ?
C6 C7 C8 . . 116.0(4) ?
C6 C7 C12 . . 119.3(5) ?
C8 C7 C12 . . 124.6(5) ?
C9 C8 C7 . . 121.0(4) ?
C9 C8 H8A . . 119.5 ?
C7 C8 H8A . . 119.5 ?
C8 C9 C10 . . 119.1(5) ?
C8 C9 H9A . . 120.5 ?
C10 C9 H9A . . 120.5 ?
N2 C10 O2 . . 114.2(4) ?
N2 C10 C9 . . 121.3(4) ?
O2 C10 C9 . . 124.5(4) ?
C12 C11 C4 . . 120.8(5) ?
C12 C11 H11A . . 119.6 ?
C4 C11 H11A . . 119.6 ?
C11 C12 C7 . . 121.0(5) ?
C11 C12 H12A . . 119.5 ?
C7 C12 H12A . . 119.5 ?
O1 C13 C14 . . 104.6(4) ?
O1 C13 H13A . . 110.8 ?
C14 C13 H13A . . 110.8 ?
O1 C13 H13B . . 110.8 ?
C14 C13 H13B . . 110.8 ?
H13A C13 H13B . . 108.9 ?
C13 C14 H14A . . 109.5 ?
C13 C14 H14B . . 109.5 ?
H14A C14 H14B . . 109.5 ?
C13 C14 H14C . . 109.5 ?
H14A C14 H14C . . 109.5 ?
H14B C14 H14C . . 109.5 ?
O2 C15 C16 . . 107.6(4) ?
O2 C15 H15A . . 110.2 ?
C16 C15 H15A . . 110.2 ?
O2 C15 H15B . . 110.2 ?
C16 C15 H15B . . 110.2 ?
H15A C15 H15B . . 108.5 ?
C15 C16 H16A . . 109.5 ?
C15 C16 H16B . . 109.5 ?
H16A C16 H16B . . 109.5 ?
C15 C16 H16C . . 109.5 ?
H16A C16 H16C . . 109.5 ?
H16B C16 H16C . . 109.5 ?

loop_
_geom_bond_atom_site_label_1
_geom_bond_atom_site_label_2
_geom_bond_site_symmetry_2
_geom_bond_distance
_geom_bond_publ_flag
Zn1 N1 . 2.065(3) y
Zn1 N2 . 2.118(4) y
Zn1 Cl1 . 2.2022(10) y
Zn1 Cl1 7_565 2.2022(10) y
O1 C1 . 1.336(6) ?
O1 C13 . 1.434(5) ?
O2 C10 . 1.335(5) ?
O2 C15 . 1.443(5) ?
N1 C1 . 1.318(5) ?
N1 C5 . 1.366(6) ?
N2 C10 . 1.322(5) ?
N2 C6 . 1.358(5) ?
C1 C2 . 1.410(6) ?
C2 C3 . 1.356(7) ?
C2 H2A . 0.9300 ?
C3 C4 . 1.418(7) ?
C3 H3A . 0.9300 ?
C4 C5 . 1.390(6) ?
C4 C11 . 1.434(7) ?
C5 C6 . 1.433(6) ?
C6 C7 . 1.400(6) ?
C7 C8 . 1.406(7) ?
C7 C12 . 1.431(7) ?
C8 C9 . 1.362(7) ?
C8 H8A . 0.9300 ?
C9 C10 . 1.415(6) ?
C9 H9A . 0.9300 ?
C11 C12 . 1.353(7) ?
C11 H11A . 0.9300 ?
C12 H12A . 0.9300 ?
C13 C14 . 1.493(7) ?
C13 H13A . 0.9700 ?
C13 H13B . 0.9700 ?
C14 H14A . 0.9600 ?
C14 H14B . 0.9600 ?
C14 H14C . 0.9600 ?
C15 C16 . 1.496(7) ?
C15 H15A . 0.9700 ?
C15 H15B . 0.9700 ?
C16 H16A . 0.9600 ?
C16 H16B . 0.9600 ?
C16 H16C . 0.9600 ?

loop_
_geom_torsion_atom_site_label_1
_geom_torsion_atom_site_label_2
_geom_torsion_atom_site_label_3
_geom_torsion_atom_site_label_4
_geom_torsion_site_symmetry_1
_geom_torsion_site_symmetry_2
_geom_torsion_site_symmetry_3
_geom_torsion_site_symmetry_4
_geom_torsion
_geom_torsion_publ_flag
N2 Zn1 N1 C1 . . . . 180.0 ?
Cl1 Zn1 N1 C1 . . . . -69.44(5) ?
Cl1 Zn1 N1 C1 7_565 . . . 69.44(5) ?
N2 Zn1 N1 C5 . . . . 0.0 ?
Cl1 Zn1 N1 C5 . . . . 110.56(5) ?
Cl1 Zn1 N1 C5 7_565 . . . -110.56(5) ?
N1 Zn1 N2 C10 . . . . 180.0 ?
Cl1 Zn1 N2 C10 . . . . 69.87(5) ?
Cl1 Zn1 N2 C10 7_565 . . . -69.87(5) ?
N1 Zn1 N2 C6 . . . . 0.0 ?
Cl1 Zn1 N2 C6 . . . . -110.13(5) ?
Cl1 Zn1 N2 C6 7_565 . . . 110.13(5) ?
C5 N1 C1 O1 . . . . 180.0 ?
Zn1 N1 C1 O1 . . . . 0.0 ?
C5 N1 C1 C2 . . . . 0.0 ?
Zn1 N1 C1 C2 . . . . 180.0 ?
C13 O1 C1 N1 . . . . 180.0 ?
C13 O1 C1 C2 . . . . 0.0 ?
N1 C1 C2 C3 . . . . 0.0000(10) ?
O1 C1 C2 C3 . . . . 180.0 ?
C1 C2 C3 C4 . . . . 0.0000(10) ?
C2 C3 C4 C5 . . . . 0.0000(10) ?
C2 C3 C4 C11 . . . . 180.0000(10) ?
C1 N1 C5 C4 . . . . 0.0000(10) ?
Zn1 N1 C5 C4 . . . . 180.0 ?
C1 N1 C5 C6 . . . . 180.0 ?
Zn1 N1 C5 C6 . . . . 0.0 ?
C3 C4 C5 N1 . . . . 0.0 ?
C11 C4 C5 N1 . . . . 180.0 ?
C3 C4 C5 C6 . . . . 180.0 ?
C11 C4 C5 C6 . . . . 0.0000(10) ?
C10 N2 C6 C7 . . . . 0.0000(10) ?
Zn1 N2 C6 C7 . . . . 180.0 ?
C10 N2 C6 C5 . . . . 180.0 ?
Zn1 N2 C6 C5 . . . . 0.0 ?
N1 C5 C6 N2 . . . . 0.0 ?
C4 C5 C6 N2 . . . . 180.0 ?
N1 C5 C6 C7 . . . . 180.0000(10) ?
C4 C5 C6 C7 . . . . 0.0000(10) ?
N2 C6 C7 C8 . . . . 0.0000(10) ?
C5 C6 C7 C8 . . . . 180.0000(10) ?
N2 C6 C7 C12 . . . . 180.0000(10) ?
C5 C6 C7 C12 . . . . 0.0000(10) ?
C6 C7 C8 C9 . . . . 0.0000(10) ?
C12 C7 C8 C9 . . . . 180.0000(10) ?
C7 C8 C9 C10 . . . . 0.0000(10) ?
C6 N2 C10 O2 . . . . 180.0 ?
Zn1 N2 C10 O2 . . . . 0.0 ?
C6 N2 C10 C9 . . . . 0.0000(10) ?
Zn1 N2 C10 C9 . . . . 180.0 ?
C15 O2 C10 N2 . . . . 180.0 ?
C15 O2 C10 C9 . . . . 0.0000(10) ?
C8 C9 C10 N2 . . . . 0.0000(10) ?
C8 C9 C10 O2 . . . . 180.0000(10) ?
C5 C4 C11 C12 . . . . 0.0000(10) ?
C3 C4 C11 C12 . . . . 180.0000(10) ?
C4 C11 C12 C7 . . . . 0.000(2) ?
C6 C7 C12 C11 . . . . 0.000(2) ?
C8 C7 C12 C11 . . . . 180.0000(10) ?
C1 O1 C13 C14 . . . . 180.0 ?
C10 O2 C15 C16 . . . . 180.0 ?
